data_4319233
loop_
_publ_author_name
'Masihul Hasan'
'Ivan V. Kozhevnikov'
'M. Rafiq H. Siddiqui'
'Cristina Femoni'
'Alexander Steiner'
'Neil Winterton'

_publ_section_title
;
 N,N'-Dialkylimidazolium Chloroplatinate(II), Chloroplatinate(IV), and
 Chloroiridate(IV) Salts and an N-Heterocyclic Carbene Complex of
 Platinum(II): Synthesis in Ionic Liquids and Crystal Structures
;
_journal_name_full 'Inorganic Chemistry'
_journal_page_first 795
_journal_page_last 800
_journal_paper_doi 10.1021/ic000606o
_journal_volume 40
_journal_year 2001
_chemical_formula_sum 'C8 H14 Cl2 N2 Pt'
_chemical_formula_weight 404.23
_chemical_name_systematic
;
 ?
;
_space_group_IT_number 14
_symmetry_cell_setting monoclinic
_symmetry_space_group_name_Hall '-P 2ybc'
_symmetry_space_group_name_H-M 'P 1 21/c 1'
_atom_sites_solution_hydrogens geom
_atom_sites_solution_primary direct
_atom_sites_solution_secondary difmap
_audit_creation_method SHELXL-97
_cell_angle_alpha 90.00
_cell_angle_beta 101.525(17)
_cell_angle_gamma 90.00
_cell_formula_units_Z 4
_cell_length_a 10.4156(15)
_cell_length_b 7.3421(9)
_cell_length_c 15.613(2)
_cell_measurement_temperature 293(2)
_cell_volume 1169.9(3)
_computing_structure_refinement 'SHELXL-97 (Sheldrick, 1997)'
_computing_structure_solution 'SHELXS-97 (Sheldrick, 1990)'
_diffrn_ambient_temperature 293(2)
_diffrn_measured_fraction_theta_full 0.908
_diffrn_measured_fraction_theta_max 0.908
_diffrn_measurement_device_type Stoe-IPDS
_diffrn_radiation_monochromator graphite
_diffrn_radiation_source 'fine-focus sealed tube'
_diffrn_radiation_type MoK\a
_diffrn_radiation_wavelength 0.71073
_diffrn_reflns_av_R_equivalents 0.0000
_diffrn_reflns_av_sigmaI/netI 0.0838
_diffrn_reflns_limit_h_max 10
_diffrn_reflns_limit_h_min -11
_diffrn_reflns_limit_k_max 7
_diffrn_reflns_limit_k_min 0
_diffrn_reflns_limit_l_max 16
_diffrn_reflns_limit_l_min 0
_diffrn_reflns_number 1519
_diffrn_reflns_theta_full 22.48
_diffrn_reflns_theta_max 22.48
_diffrn_reflns_theta_min 2.00
_exptl_absorpt_coefficient_mu 11.924
_exptl_absorpt_correction_T_max 0.891
_exptl_absorpt_correction_T_min 0.505
_exptl_absorpt_correction_type face-indexing
_exptl_crystal_colour brown
_exptl_crystal_density_diffrn 2.295
_exptl_crystal_density_method 'not measured'
_exptl_crystal_description prism
_exptl_crystal_F_000 752
_exptl_crystal_size_max 0.20
_exptl_crystal_size_mid 0.16
_exptl_crystal_size_min 0.15
_refine_diff_density_max 1.175
_refine_diff_density_min -0.851
_refine_diff_density_rms 0.150
_refine_ls_extinction_coef 0.00035(13)
_refine_ls_extinction_expression Fc^*^=kFc[1+0.001xFc^2^\l^3^/sin(2\q)]^-1/4^
_refine_ls_extinction_method SHELXL
_refine_ls_goodness_of_fit_ref 0.854
_refine_ls_hydrogen_treatment mixed
_refine_ls_matrix_type full
_refine_ls_number_parameters 119
_refine_ls_number_reflns 1519
_refine_ls_number_restraints 0
_refine_ls_restrained_S_all 0.854
_refine_ls_R_factor_all 0.0527
_refine_ls_R_factor_gt 0.0336
_refine_ls_shift/su_max 0.000
_refine_ls_shift/su_mean 0.000
_refine_ls_structure_factor_coef Fsqd
_refine_ls_weighting_details 'w=1/[\s^2^(Fo^2^)+(0.0297P)^2^+0.0000P] where P=(Fo^2^+2Fc^2^)/3'
_refine_ls_weighting_scheme calc
_refine_ls_wR_factor_gt 0.0693
_refine_ls_wR_factor_ref 0.0718
_reflns_number_gt 1016
_reflns_number_total 1519
_reflns_threshold_expression >2sigma(I)
_cod_data_source_file ic000606o.cif
_cod_data_source_block PtC2H4
_cod_depositor_comments
;
The following automatic conversions were performed:

'_refine_ls_weighting_scheme' value 'calc
w=1/[\s^2^(Fo^2^)+(0.0297P)^2^+0.0000P] where P=(Fo^2^+2Fc^2^)/3' was
changed to 'calc'. New tag '_refine_ls_weighting_details' was
created. The value of the new tag was set to
'w=1/[\s^2^(Fo^2^)+(0.0297P)^2^+0.0000P] where P=(Fo^2^+2Fc^2^)/3'.

Automatic conversion script
Id: cif_fix_values 3143 2015-03-26 13:38:13Z robertas 
;
_cod_database_code 4319233

loop_
_symmetry_equiv_pos_as_xyz
'x, y, z'
'-x, y+1/2, -z+1/2'
'-x, -y, -z'
'x, -y-1/2, z-1/2'

loop_
_atom_site_label
_atom_site_type_symbol
_atom_site_fract_x
_atom_site_fract_y
_atom_site_fract_z
_atom_site_U_iso_or_equiv
_atom_site_adp_type
_atom_site_occupancy
_atom_site_calc_flag
_atom_site_refinement_flags
_atom_site_disorder_assembly
_atom_site_disorder_group
Pt1 Pt 0.70348(5) 0.80886(8) 0.10308(4) 0.0410(2) Uani 1 d . . .
Cl1 Cl 0.6400(3) 1.0535(6) 0.1827(2) 0.0596(10) Uani 1 d . . .
Cl2 Cl 0.9132(3) 0.9210(6) 0.1200(3) 0.0621(11) Uani 1 d . . .
N1 N 0.7463(9) 0.6005(15) -0.0524(8) 0.045(3) Uani 1 d . . .
N2 N 0.8312(10) 0.4591(16) 0.0655(8) 0.048(3) Uani 1 d . . .
C1 C 0.7574(11) 0.616(2) 0.0340(7) 0.040(4) Uani 1 d . . .
C2 C 0.8591(14) 0.361(2) -0.0034(11) 0.059(4) Uani 1 d . . .
H2 H 0.9065 0.2528 0.0010 0.071 Uiso 1 calc R . .
C3 C 0.8072(12) 0.446(2) -0.0776(10) 0.054(4) Uani 1 d . . .
H3 H 0.8107 0.4094 -0.1342 0.065 Uiso 1 calc R . .
C4 C 0.8805(15) 0.419(2) 0.1601(9) 0.067(5) Uani 1 d . . .
H4A H 0.9252 0.3036 0.1659 0.080 Uiso 1 calc R . .
H4B H 0.8081 0.4136 0.1896 0.080 Uiso 1 calc R . .
H4C H 0.9401 0.5128 0.1856 0.080 Uiso 1 calc R . .
C5 C 0.6824(14) 0.739(2) -0.1131(9) 0.059(5) Uani 1 d . . .
H5A H 0.6353 0.6792 -0.1654 0.071 Uiso 1 calc R . .
H5B H 0.6184 0.8021 -0.0865 0.071 Uiso 1 calc R . .
C6 C 0.7691(17) 0.872(2) -0.1384(13) 0.104(7) Uani 1 d . . .
H6A H 0.7191 0.9587 -0.1776 0.124 Uiso 1 calc R . .
H6B H 0.8308 0.8124 -0.1671 0.124 Uiso 1 calc R . .
H6C H 0.8154 0.9343 -0.0874 0.124 Uiso 1 calc R . .
C7 C 0.5031(15) 0.744(2) 0.0585(11) 0.069(5) Uani 1 d . . .
H7A H 0.4406 0.8403 0.0622 0.083 Uiso 1 calc R . .
H7B H 0.4816 0.6738 0.0049 0.083 Uiso 1 calc R . .
C8 C 0.5494(14) 0.646(2) 0.1351(13) 0.081(6) Uani 1 d . . .
H8A H 0.5574 0.5153 0.1290 0.098 Uiso 1 calc R . .
H8B H 0.5163 0.6820 0.1864 0.098 Uiso 1 calc R . .

loop_
_atom_site_aniso_label
_atom_site_aniso_U_11
_atom_site_aniso_U_22
_atom_site_aniso_U_33
_atom_site_aniso_U_23
_atom_site_aniso_U_13
_atom_site_aniso_U_12
Pt1 0.0369(3) 0.0425(3) 0.0435(3) -0.0049(4) 0.00768(19) -0.0043(4)
Cl1 0.059(2) 0.061(3) 0.059(2) -0.015(2) 0.0113(18) 0.005(2)
Cl2 0.048(2) 0.052(3) 0.085(3) -0.013(2) 0.010(2) -0.008(2)
N1 0.031(6) 0.034(7) 0.065(9) -0.002(7) 0.002(6) 0.000(5)
N2 0.048(7) 0.033(7) 0.067(9) -0.011(7) 0.017(6) -0.005(6)
C1 0.031(7) 0.072(12) 0.013(7) -0.012(7) -0.003(5) -0.031(7)
C2 0.060(10) 0.051(12) 0.064(11) -0.014(9) 0.004(8) -0.002(8)
C3 0.035(8) 0.054(10) 0.070(13) -0.030(9) 0.003(8) 0.004(8)
C4 0.097(12) 0.052(11) 0.053(11) 0.006(9) 0.018(9) -0.002(10)
C5 0.051(9) 0.069(14) 0.054(9) 0.002(8) 0.003(7) -0.016(8)
C6 0.082(13) 0.098(18) 0.129(18) 0.018(13) 0.015(12) -0.025(12)
C7 0.068(10) 0.073(16) 0.070(11) -0.024(9) 0.023(9) -0.018(8)
C8 0.067(11) 0.071(15) 0.120(16) -0.018(12) 0.051(11) -0.031(10)

loop_
_atom_type_symbol
_atom_type_description
_atom_type_scat_dispersion_real
_atom_type_scat_dispersion_imag
_atom_type_scat_source
C C 0.0020 0.0020 'International Tables Vol C Tables 4.2.6.8 and 6.1.1.4'
H H 0.0000 0.0000 'International Tables Vol C Tables 4.2.6.8 and 6.1.1.4'
N N 0.0040 0.0030 'International Tables Vol C Tables 4.2.6.8 and 6.1.1.4'
Cl Cl 0.1320 0.1590 'International Tables Vol C Tables 4.2.6.8 and 6.1.1.4'
Pt Pt -2.3520 8.3880 'International Tables Vol C Tables 4.2.6.8 and 6.1.1.4'

loop_
_geom_angle_atom_site_label_1
_geom_angle_atom_site_label_2
_geom_angle_atom_site_label_3
_geom_angle
_geom_angle_site_symmetry_1
_geom_angle_site_symmetry_3
_geom_angle_publ_flag
C1 Pt1 C8 92.1(6) . . ?
C1 Pt1 C7 91.7(5) . . ?
C8 Pt1 C7 38.3(5) . . ?
C1 Pt1 Cl2 87.2(3) . . ?
C8 Pt1 Cl2 155.9(5) . . ?
C7 Pt1 Cl2 165.7(5) . . ?
C1 Pt1 Cl1 177.4(4) . . ?
C8 Pt1 Cl1 90.0(5) . . ?
C7 Pt1 Cl1 89.0(4) . . ?
Cl2 Pt1 Cl1 91.53(14) . . ?
C1 N1 C3 113.6(12) . . ?
C1 N1 C5 122.2(12) . . ?
C3 N1 C5 124.1(13) . . ?
C2 N2 C1 109.9(12) . . ?
C2 N2 C4 125.8(13) . . ?
C1 N2 C4 124.1(11) . . ?
N1 C1 N2 102.3(11) . . ?
N1 C1 Pt1 130.6(11) . . ?
N2 C1 Pt1 126.9(9) . . ?
C3 C2 N2 108.9(14) . . ?
C2 C3 N1 105.3(13) . . ?
C6 C5 N1 115.0(13) . . ?
C8 C7 Pt1 71.6(9) . . ?
C7 C8 Pt1 70.1(9) . . ?

loop_
_geom_bond_atom_site_label_1
_geom_bond_atom_site_label_2
_geom_bond_distance
_geom_bond_site_symmetry_2
_geom_bond_publ_flag
Pt1 C1 1.930(14) . ?
Pt1 C8 2.138(14) . ?
Pt1 C7 2.119(15) . ?
Pt1 Cl2 2.300(3) . ?
Pt1 Cl1 2.353(4) . ?
N1 C1 1.336(14) . ?
N1 C3 1.396(16) . ?
N1 C5 1.458(16) . ?
N2 C2 1.374(16) . ?
N2 C1 1.416(16) . ?
N2 C4 1.494(16) . ?
C2 C3 1.330(18) . ?
C5 C6 1.437(19) . ?
C7 C8 1.40(2) . ?

loop_
_geom_torsion_atom_site_label_1
_geom_torsion_atom_site_label_2
_geom_torsion_atom_site_label_3
_geom_torsion_atom_site_label_4
_geom_torsion
_geom_torsion_site_symmetry_1
_geom_torsion_site_symmetry_2
_geom_torsion_site_symmetry_3
_geom_torsion_site_symmetry_4
_geom_torsion_publ_flag
C3 N1 C1 N2 0.2(13) . . . . ?
C5 N1 C1 N2 -176.7(10) . . . . ?
C3 N1 C1 Pt1 175.1(9) . . . . ?
C5 N1 C1 Pt1 -1.7(17) . . . . ?
C2 N2 C1 N1 0.0(13) . . . . ?
C4 N2 C1 N1 174.8(11) . . . . ?
C2 N2 C1 Pt1 -175.2(9) . . . . ?
C4 N2 C1 Pt1 -0.4(17) . . . . ?
C8 Pt1 C1 N1 109.0(12) . . . . ?
C7 Pt1 C1 N1 70.7(11) . . . . ?
Cl2 Pt1 C1 N1 -95.1(10) . . . . ?
Cl1 Pt1 C1 N1 -35(8) . . . . ?
C8 Pt1 C1 N2 -77.2(11) . . . . ?
C7 Pt1 C1 N2 -115.5(11) . . . . ?
Cl2 Pt1 C1 N2 78.7(10) . . . . ?
Cl1 Pt1 C1 N2 139(7) . . . . ?
C1 N2 C2 C3 -0.1(15) . . . . ?
C4 N2 C2 C3 -174.8(12) . . . . ?
N2 C2 C3 N1 0.2(15) . . . . ?
C1 N1 C3 C2 -0.2(15) . . . . ?
C5 N1 C3 C2 176.5(11) . . . . ?
C1 N1 C5 C6 94.6(16) . . . . ?
C3 N1 C5 C6 -81.9(17) . . . . ?
C1 Pt1 C7 C8 91.2(10) . . . . ?
Cl2 Pt1 C7 C8 176.4(13) . . . . ?
Cl1 Pt1 C7 C8 -91.3(9) . . . . ?
C1 Pt1 C8 C7 -90.1(10) . . . . ?
Cl2 Pt1 C8 C7 -177.8(8) . . . . ?
Cl1 Pt1 C8 C7 88.4(9) . . . . ?
